data_7103143
loop_
_publ_author_name
'Ho, Mei-Lin'
'Chen, Kew-Yu'
'Wu, Lai-Chin'
'Shen, Jiun-Yi'
'Lee, Gene-Hsiang'
'Ko, Mei-Ju'
'Wang, Chih-Chieh'
'Lee, Jyh-Fu'
'Chou, Pi-Tai'

_publ_section_title
;
 Diaza-18-crown-6 appended dual 7-hydroxyquinolines; mercury ion
 recognition in aqueous solution.
;
_journal_issue 21
_journal_name_full 'Chemical communications (Cambridge, England)'
_journal_page_first 2438
_journal_page_last 2440
_journal_paper_doi 10.1039/b801366g
_journal_year 2008
_chemical_formula_sum 'C32 H40 Cl2 Hg2 N4 O14'
_chemical_formula_weight 1176.76
_chemical_name_systematic
; 
 ? 
;
_space_group_IT_number 2
_symmetry_cell_setting triclinic
_symmetry_space_group_name_Hall '-P 1'
_symmetry_space_group_name_H-M 'P -1'
_atom_sites_solution_hydrogens geom
_atom_sites_solution_primary direct
_atom_sites_solution_secondary difmap
_audit_creation_method SHELXL-97
_cell_angle_alpha 75.396(1)
_cell_angle_beta 85.285(1)
_cell_angle_gamma 69.475(1)
_cell_formula_units_Z 2
_cell_length_a 9.3342(5)
_cell_length_b 12.9306(7)
_cell_length_c 16.7759(10)
_cell_measurement_reflns_used 7043
_cell_measurement_temperature 150(2)
_cell_measurement_theta_max 26.98
_cell_measurement_theta_min 2.33
_cell_volume 1834.95(18)
_computing_cell_refinement 'Bruker SAINT'
_computing_data_collection 'Bruker SMART'
_computing_data_reduction 'Bruker SAINT'
_computing_molecular_graphics 'Bruker SHELXTL'
_computing_publication_material 'Bruker SHELXTL'
_computing_structure_refinement 'SHELXL-97 (Sheldrick, 1997)'
_computing_structure_solution 'SHELXS-97 (Sheldrick, 1990)'
_diffrn_ambient_temperature 150(2)
_diffrn_measured_fraction_theta_full 0.998
_diffrn_measured_fraction_theta_max 0.998
_diffrn_measurement_device_type 'BRUKER SMART APEXCCD area detector'
_diffrn_measurement_method 'omega scans'
_diffrn_radiation_monochromator graphite
_diffrn_radiation_source 'fine-focus sealed tube'
_diffrn_radiation_type MoK\a
_diffrn_radiation_wavelength 0.71073
_diffrn_reflns_av_R_equivalents 0.0473
_diffrn_reflns_av_sigmaI/netI 0.0553
_diffrn_reflns_limit_h_max 12
_diffrn_reflns_limit_h_min -12
_diffrn_reflns_limit_k_max 16
_diffrn_reflns_limit_k_min -16
_diffrn_reflns_limit_l_max 21
_diffrn_reflns_limit_l_min -21
_diffrn_reflns_number 24198
_diffrn_reflns_theta_full 27.50
_diffrn_reflns_theta_max 27.50
_diffrn_reflns_theta_min 1.25
_exptl_absorpt_coefficient_mu 8.576
_exptl_absorpt_correction_T_max 0.5470
_exptl_absorpt_correction_T_min 0.1390
_exptl_absorpt_correction_type multi-scan
_exptl_crystal_colour colorless
_exptl_crystal_density_diffrn 2.130
_exptl_crystal_density_meas ?
_exptl_crystal_density_method 'not measured'
_exptl_crystal_description plate
_exptl_crystal_F_000 1132
_exptl_crystal_size_max 0.38
_exptl_crystal_size_mid 0.25
_exptl_crystal_size_min 0.08
_refine_diff_density_max 2.022
_refine_diff_density_min -1.635
_refine_diff_density_rms 0.162
_refine_ls_extinction_method none
_refine_ls_goodness_of_fit_ref 1.019
_refine_ls_hydrogen_treatment constr
_refine_ls_matrix_type full
_refine_ls_number_parameters 485
_refine_ls_number_reflns 8386
_refine_ls_number_restraints 0
_refine_ls_restrained_S_all 1.019
_refine_ls_R_factor_all 0.0427
_refine_ls_R_factor_gt 0.0345
_refine_ls_shift/su_max 0.001
_refine_ls_shift/su_mean 0.000
_refine_ls_structure_factor_coef Fsqd
_refine_ls_weighting_details 'calc w=1/[\s^2^(Fo^2^)+(0.0215P)^2^+5.3852P] where P=(Fo^2^+2Fc^2^)/3'
_refine_ls_weighting_scheme calc
_refine_ls_wR_factor_gt 0.0775
_refine_ls_wR_factor_ref 0.0816
_reflns_number_gt 7162
_reflns_number_total 8386
_reflns_threshold_expression >2sigma(I)
_cod_data_source_file b801366g.txt
_cod_data_source_block ic12702
_cod_depositor_comments
;
The following automatic conversions were performed:
'_symmetry_cell_setting' value 'Triclinic' changed to 'triclinic'
according to '/home/saulius/struct/CIF-dictionaries/cif_core.dic'
dictionary named 'cif_core.dic' version 2.4.1 from 2010-06-29.

Automatic conversion script
Id: cif_fix_enum 1527 2010-12-29 10:47:43Z saulius 

The following automatic conversions were performed:

'_exptl_crystal_density_meas' value 'not_measured' was changed to '?'
- the value is perceived as not measured.

Automatic conversion script
Id: cif_fix_values 3008 2015-01-20 13:52:24Z robertas 
;
_cod_original_sg_symbol_H-M P-1
_cod_database_code 7103143

loop_
_symmetry_equiv_pos_as_xyz
'x, y, z'
'-x, -y, -z'

loop_
_atom_site_label
_atom_site_type_symbol
_atom_site_fract_x
_atom_site_fract_y
_atom_site_fract_z
_atom_site_U_iso_or_equiv
_atom_site_adp_type
_atom_site_occupancy
_atom_site_symmetry_multiplicity
_atom_site_calc_flag
_atom_site_refinement_flags
_atom_site_disorder_assembly
_atom_site_disorder_group
Hg1 Hg 0.01384(2) 0.758106(17) 0.826675(12) 0.02273(6) Uani 1 1 d . . .
Hg2 Hg 0.06530(2) 0.709908(17) 0.688179(12) 0.02312(6) Uani 1 1 d . . .
O1 O 0.1675(4) 0.5441(3) 0.9078(3) 0.0318(9) Uani 1 1 d . . .
O2 O 0.2852(5) 0.5032(3) 0.7508(3) 0.0339(9) Uani 1 1 d . . .
O3 O 0.1119(4) 0.8879(3) 0.5869(2) 0.0245(8) Uani 1 1 d . . .
O4 O 0.2171(4) 0.8824(3) 0.7427(2) 0.0251(8) Uani 1 1 d . . .
O5 O 0.2291(5) 0.8519(4) 1.0994(3) 0.0382(10) Uani 1 1 d . . .
H5 H 0.2336 0.8641 1.1431 0.057 Uiso 1 1 d R . .
O6 O 0.2006(5) 0.5356(4) 0.3954(3) 0.0384(10) Uani 1 1 d . . .
H6 H 0.1988 0.5063 0.3591 0.058 Uiso 1 1 d R . .
N1 N 0.2196(5) 0.7450(3) 0.9124(3) 0.0192(9) Uani 1 1 d . . .
N2 N 0.2369(5) 0.6482(4) 0.5854(3) 0.0234(9) Uani 1 1 d . . .
N3 N -0.1396(5) 0.8340(4) 0.9282(3) 0.0243(10) Uani 1 1 d . . .
N4 N -0.1145(5) 0.7324(4) 0.5852(3) 0.0241(10) Uani 1 1 d . . .
C1 C 0.2606(6) 0.6414(4) 0.9809(3) 0.0236(11) Uani 1 1 d . . .
H1A H 0.1742 0.6470 1.0199 0.028 Uiso 1 1 calc R . .
H1B H 0.3503 0.6372 1.0109 0.028 Uiso 1 1 calc R . .
C2 C 0.2976(6) 0.5335(5) 0.9510(3) 0.0274(12) Uani 1 1 d . . .
H2A H 0.3875 0.5242 0.9142 0.033 Uiso 1 1 calc R . .
H2B H 0.3210 0.4663 0.9983 0.033 Uiso 1 1 calc R . .
C3 C 0.1755(8) 0.4464(5) 0.8815(4) 0.0367(14) Uani 1 1 d . . .
H3A H 0.0761 0.4608 0.8562 0.044 Uiso 1 1 calc R . .
H3B H 0.1906 0.3821 0.9305 0.044 Uiso 1 1 calc R . .
C4 C 0.3010(8) 0.4111(5) 0.8204(4) 0.0394(15) Uani 1 1 d . . .
H4A H 0.4022 0.3881 0.8467 0.047 Uiso 1 1 calc R . .
H4B H 0.2944 0.3452 0.8031 0.047 Uiso 1 1 calc R . .
C5 C 0.3962(7) 0.4731(5) 0.6898(4) 0.0349(14) Uani 1 1 d . . .
H5A H 0.3751 0.4184 0.6646 0.042 Uiso 1 1 calc R . .
H5B H 0.4995 0.4366 0.7151 0.042 Uiso 1 1 calc R . .
C6 C 0.3898(6) 0.5795(5) 0.6245(4) 0.0325(13) Uani 1 1 d . . .
H6A H 0.4242 0.6285 0.6495 0.039 Uiso 1 1 calc R . .
H6B H 0.4634 0.5573 0.5807 0.039 Uiso 1 1 calc R . .
C7 C 0.2518(6) 0.7443(5) 0.5191(3) 0.0272(12) Uani 1 1 d . . .
H7A H 0.1648 0.7717 0.4803 0.033 Uiso 1 1 calc R . .
H7B H 0.3470 0.7168 0.4883 0.033 Uiso 1 1 calc R . .
C8 C 0.2554(6) 0.8421(5) 0.5514(4) 0.0284(12) Uani 1 1 d . . .
H8A H 0.3377 0.8152 0.5932 0.034 Uiso 1 1 calc R . .
H8B H 0.2755 0.9009 0.5058 0.034 Uiso 1 1 calc R . .
C9 C 0.0915(7) 0.9882(5) 0.6143(4) 0.0285(12) Uani 1 1 d . . .
H9A H -0.0104 1.0114 0.6401 0.034 Uiso 1 1 calc R . .
H9B H 0.0922 1.0501 0.5657 0.034 Uiso 1 1 calc R . .
C10 C 0.2107(7) 0.9756(5) 0.6749(3) 0.0290(12) Uani 1 1 d . . .
H10A H 0.3117 0.9622 0.6479 0.035 Uiso 1 1 calc R . .
H10B H 0.1840 1.0462 0.6944 0.035 Uiso 1 1 calc R . .
C11 C 0.3410(6) 0.8540(5) 0.7966(3) 0.0275(12) Uani 1 1 d . . .
H11A H 0.3241 0.9156 0.8251 0.033 Uiso 1 1 calc R . .
H11B H 0.4369 0.8456 0.7648 0.033 Uiso 1 1 calc R . .
C12 C 0.3551(6) 0.7442(5) 0.8590(3) 0.0241(11) Uani 1 1 d . . .
H12A H 0.3761 0.6833 0.8294 0.029 Uiso 1 1 calc R . .
H12B H 0.4447 0.7245 0.8948 0.029 Uiso 1 1 calc R . .
C13 C 0.1609(6) 0.8495(4) 0.9439(3) 0.0228(11) Uani 1 1 d . . .
H13A H 0.1106 0.9146 0.8979 0.027 Uiso 1 1 calc R . .
H13B H 0.2488 0.8635 0.9626 0.027 Uiso 1 1 calc R . .
C14 C 0.0488(6) 0.8458(4) 1.0138(3) 0.0221(11) Uani 1 1 d . . .
C15 C 0.0870(6) 0.8504(5) 1.0893(3) 0.0242(11) Uani 1 1 d . . .
C16 C -0.0158(7) 0.8527(5) 1.1559(3) 0.0291(12) Uani 1 1 d . . .
H16 H 0.0161 0.8512 1.2086 0.035 Uiso 1 1 calc R . .
C17 C -0.1607(6) 0.8572(5) 1.1444(3) 0.0263(12) Uani 1 1 d . . .
H17 H -0.2312 0.8616 1.1886 0.032 Uiso 1 1 calc R . .
C18 C -0.2068(6) 0.8553(4) 1.0661(3) 0.0227(11) Uani 1 1 d . . .
C19 C -0.0988(6) 0.8437(4) 1.0015(3) 0.0200(10) Uani 1 1 d . . .
C20 C -0.3568(6) 0.8636(5) 1.0516(4) 0.0284(12) Uani 1 1 d . . .
H20 H -0.4308 0.8724 1.0941 0.034 Uiso 1 1 calc R . .
C21 C -0.3958(6) 0.8588(5) 0.9770(4) 0.0330(13) Uani 1 1 d . . .
H21 H -0.4978 0.8671 0.9657 0.040 Uiso 1 1 calc R . .
C22 C -0.2822(6) 0.8415(5) 0.9171(4) 0.0328(13) Uani 1 1 d . . .
H22 H -0.3088 0.8347 0.8657 0.039 Uiso 1 1 calc R . .
C23 C 0.1789(6) 0.5717(5) 0.5519(4) 0.0268(12) Uani 1 1 d . . .
H23A H 0.2654 0.5220 0.5256 0.032 Uiso 1 1 calc R . .
H23B H 0.1448 0.5220 0.5988 0.032 Uiso 1 1 calc R . .
C24 C 0.0497(6) 0.6317(4) 0.4905(3) 0.0225(11) Uani 1 1 d . . .
C25 C 0.0649(6) 0.6082(5) 0.4141(4) 0.0260(11) Uani 1 1 d . . .
C26 C -0.0564(7) 0.6571(5) 0.3557(4) 0.0315(13) Uani 1 1 d . . .
H26 H -0.0418 0.6406 0.3030 0.038 Uiso 1 1 calc R . .
C27 C -0.1927(6) 0.7270(5) 0.3752(4) 0.0279(12) Uani 1 1 d . . .
H27 H -0.2739 0.7586 0.3361 0.034 Uiso 1 1 calc R . .
C28 C -0.2166(6) 0.7538(5) 0.4518(3) 0.0244(11) Uani 1 1 d . . .
C29 C -0.0947(6) 0.7065(4) 0.5105(3) 0.0221(11) Uani 1 1 d . . .
C30 C -0.3557(6) 0.8294(5) 0.4729(4) 0.0278(12) Uani 1 1 d . . .
H30 H -0.4392 0.8616 0.4351 0.033 Uiso 1 1 calc R . .
C31 C -0.3712(6) 0.8567(5) 0.5476(4) 0.0327(13) Uani 1 1 d . . .
H31 H -0.4636 0.9093 0.5621 0.039 Uiso 1 1 calc R . .
C32 C -0.2481(6) 0.8053(5) 0.6012(4) 0.0298(13) Uani 1 1 d . . .
H32 H -0.2597 0.8235 0.6533 0.036 Uiso 1 1 calc R . .
Cl1 Cl 0.28087(16) 0.43348(13) 0.20869(9) 0.0334(3) Uani 1 1 d . . .
O7 O 0.1456(5) 0.4890(5) 0.2498(3) 0.0595(15) Uani 1 1 d . . .
O8 O 0.2433(6) 0.3824(5) 0.1526(3) 0.0567(14) Uani 1 1 d . . .
O9 O 0.3571(6) 0.5097(4) 0.1683(3) 0.0550(13) Uani 1 1 d . . .
O10 O 0.3839(6) 0.3459(5) 0.2710(3) 0.0612(15) Uani 1 1 d . . .
Cl2 Cl 0.36374(15) 0.90893(12) 0.27919(8) 0.0287(3) Uani 1 1 d . . .
O11 O 0.2252(5) 0.9420(5) 0.2343(3) 0.0617(16) Uani 1 1 d . A .
O12 O 0.4113(13) 0.7942(10) 0.3311(8) 0.079(4) Uiso 0.563(11) 1 d P A 1
O13 O 0.3305(12) 0.9719(10) 0.3412(7) 0.068(3) Uiso 0.563(11) 1 d P A 1
O14 O 0.4783(15) 0.9270(12) 0.2274(8) 0.088(4) Uiso 0.563(11) 1 d P A 1
O12' O 0.4808(14) 0.8367(12) 0.2407(8) 0.062(4) Uiso 0.437(11) 1 d P A 2
O13' O 0.3352(17) 0.8778(14) 0.3590(10) 0.078(5) Uiso 0.437(11) 1 d P A 2
O14' O 0.4146(18) 1.0039(14) 0.2728(10) 0.085(5) Uiso 0.437(11) 1 d P A 2

loop_
_atom_site_aniso_label
_atom_site_aniso_U_11
_atom_site_aniso_U_22
_atom_site_aniso_U_33
_atom_site_aniso_U_23
_atom_site_aniso_U_13
_atom_site_aniso_U_12
Hg1 0.02987(11) 0.02464(11) 0.01389(11) -0.00564(8) -0.00021(8) -0.00880(8)
Hg2 0.03105(11) 0.02516(11) 0.01390(11) -0.00546(8) 0.00125(8) -0.01020(8)
O1 0.037(2) 0.0215(19) 0.033(2) -0.0011(17) -0.0097(18) -0.0074(16)
O2 0.038(2) 0.023(2) 0.032(2) -0.0019(18) -0.0068(18) -0.0014(17)
O3 0.0259(18) 0.0276(19) 0.020(2) -0.0049(16) 0.0044(15) -0.0112(15)
O4 0.0300(19) 0.0267(19) 0.019(2) 0.0007(16) -0.0014(15) -0.0141(16)
O5 0.036(2) 0.064(3) 0.027(2) -0.022(2) 0.0002(18) -0.024(2)
O6 0.037(2) 0.044(3) 0.035(3) -0.024(2) 0.0061(19) -0.0054(19)
N1 0.022(2) 0.020(2) 0.014(2) -0.0030(17) 0.0018(16) -0.0059(17)
N2 0.022(2) 0.027(2) 0.019(2) -0.0074(19) -0.0019(18) -0.0044(18)
N3 0.028(2) 0.026(2) 0.019(2) -0.0100(19) 0.0005(18) -0.0056(18)
N4 0.025(2) 0.029(2) 0.020(2) -0.006(2) 0.0019(18) -0.0116(19)
C1 0.029(3) 0.026(3) 0.011(3) -0.001(2) -0.004(2) -0.005(2)
C2 0.030(3) 0.023(3) 0.023(3) 0.000(2) -0.003(2) -0.005(2)
C3 0.054(4) 0.024(3) 0.033(4) -0.003(3) -0.006(3) -0.016(3)
C4 0.062(4) 0.020(3) 0.035(4) -0.004(3) -0.014(3) -0.011(3)
C5 0.033(3) 0.033(3) 0.035(4) -0.017(3) -0.011(3) 0.003(2)
C6 0.024(3) 0.039(3) 0.032(3) -0.010(3) -0.003(2) -0.006(2)
C7 0.029(3) 0.040(3) 0.017(3) -0.010(2) 0.006(2) -0.016(2)
C8 0.026(3) 0.035(3) 0.027(3) -0.010(3) 0.008(2) -0.015(2)
C9 0.040(3) 0.020(3) 0.024(3) -0.001(2) 0.002(2) -0.011(2)
C10 0.044(3) 0.026(3) 0.022(3) -0.007(2) 0.009(2) -0.019(3)
C11 0.026(3) 0.036(3) 0.024(3) -0.007(2) 0.001(2) -0.014(2)
C12 0.021(2) 0.029(3) 0.022(3) -0.007(2) 0.003(2) -0.007(2)
C13 0.024(2) 0.027(3) 0.021(3) -0.010(2) 0.002(2) -0.010(2)
C14 0.027(3) 0.022(3) 0.020(3) -0.009(2) -0.001(2) -0.009(2)
C15 0.026(3) 0.030(3) 0.018(3) -0.008(2) 0.001(2) -0.009(2)
C16 0.044(3) 0.032(3) 0.013(3) -0.008(2) 0.000(2) -0.013(3)
C17 0.038(3) 0.025(3) 0.018(3) -0.005(2) 0.010(2) -0.016(2)
C18 0.028(3) 0.018(2) 0.021(3) -0.006(2) 0.004(2) -0.007(2)
C19 0.025(2) 0.014(2) 0.018(3) 0.000(2) -0.001(2) -0.0059(19)
C20 0.022(3) 0.023(3) 0.038(4) -0.012(3) 0.006(2) -0.004(2)
C21 0.024(3) 0.039(3) 0.039(4) -0.019(3) -0.003(2) -0.006(2)
C22 0.028(3) 0.039(3) 0.033(3) -0.018(3) -0.006(2) -0.005(2)
C23 0.029(3) 0.027(3) 0.027(3) -0.010(2) -0.001(2) -0.010(2)
C24 0.030(3) 0.024(3) 0.019(3) -0.009(2) -0.001(2) -0.014(2)
C25 0.033(3) 0.024(3) 0.025(3) -0.008(2) 0.003(2) -0.013(2)
C26 0.045(3) 0.036(3) 0.019(3) -0.009(3) 0.000(2) -0.019(3)
C27 0.033(3) 0.030(3) 0.024(3) -0.003(2) -0.004(2) -0.016(2)
C28 0.029(3) 0.030(3) 0.020(3) -0.001(2) -0.001(2) -0.019(2)
C29 0.027(3) 0.023(3) 0.018(3) -0.003(2) 0.004(2) -0.013(2)
C30 0.026(3) 0.032(3) 0.024(3) -0.001(2) -0.004(2) -0.012(2)
C31 0.022(3) 0.042(3) 0.031(3) -0.012(3) 0.005(2) -0.006(2)
C32 0.030(3) 0.041(3) 0.024(3) -0.017(3) 0.010(2) -0.015(3)
Cl1 0.0306(7) 0.0458(8) 0.0254(7) -0.0152(7) 0.0054(6) -0.0116(6)
O7 0.038(3) 0.084(4) 0.059(4) -0.049(3) 0.002(2) -0.002(3)
O8 0.060(3) 0.084(4) 0.053(3) -0.047(3) 0.021(3) -0.039(3)
O9 0.071(3) 0.051(3) 0.049(3) -0.001(3) -0.004(3) -0.034(3)
O10 0.046(3) 0.070(4) 0.046(3) 0.008(3) 0.003(2) -0.009(3)
Cl2 0.0276(6) 0.0407(8) 0.0194(7) -0.0126(6) 0.0018(5) -0.0103(6)
O11 0.036(3) 0.101(4) 0.054(3) -0.042(3) -0.011(2) -0.011(3)

loop_
_atom_type_symbol
_atom_type_description
_atom_type_scat_dispersion_real
_atom_type_scat_dispersion_imag
_atom_type_scat_source
C C 0.0033 0.0016 'International Tables Vol C Tables 4.2.6.8 and 6.1.1.4'
H H 0.0000 0.0000 'International Tables Vol C Tables 4.2.6.8 and 6.1.1.4'
N N 0.0061 0.0033 'International Tables Vol C Tables 4.2.6.8 and 6.1.1.4'
O O 0.0106 0.0060 'International Tables Vol C Tables 4.2.6.8 and 6.1.1.4'
Cl Cl 0.1484 0.1585 'International Tables Vol C Tables 4.2.6.8 and 6.1.1.4'
Hg Hg -2.3894 9.2266 'International Tables Vol C Tables 4.2.6.8 and 6.1.1.4'

loop_
_geom_angle_atom_site_label_1
_geom_angle_atom_site_label_2
_geom_angle_atom_site_label_3
_geom_angle
_geom_angle_site_symmetry_1
_geom_angle_site_symmetry_3
_geom_angle_publ_flag
N3 Hg1 N1 83.26(15) . . ?
N3 Hg1 Hg2 154.65(11) . . ?
N1 Hg1 Hg2 121.53(10) . . ?
N3 Hg1 O1 102.82(14) . . ?
N1 Hg1 O1 66.91(13) . . ?
Hg2 Hg1 O1 92.88(9) . . ?
N2 Hg2 N4 80.60(15) . . ?
N2 Hg2 Hg1 150.48(10) . . ?
N4 Hg2 Hg1 128.82(10) . . ?
N2 Hg2 O3 71.03(14) . . ?
N4 Hg2 O3 84.50(13) . . ?
Hg1 Hg2 O3 105.53(8) . . ?
C2 O1 C3 115.2(4) . . ?
C2 O1 Hg1 113.8(3) . . ?
C3 O1 Hg1 124.0(3) . . ?
C4 O2 C5 112.0(4) . . ?
C8 O3 C9 115.0(4) . . ?
C8 O3 Hg2 104.3(3) . . ?
C9 O3 Hg2 120.5(3) . . ?
C11 O4 C10 112.8(4) . . ?
C1 N1 C13 111.3(4) . . ?
C1 N1 C12 109.5(4) . . ?
C13 N1 C12 111.0(4) . . ?
C1 N1 Hg1 112.6(3) . . ?
C13 N1 Hg1 104.6(3) . . ?
C12 N1 Hg1 107.8(3) . . ?
C7 N2 C6 109.1(4) . . ?
C7 N2 C23 111.4(4) . . ?
C6 N2 C23 108.6(4) . . ?
C7 N2 Hg2 112.4(3) . . ?
C6 N2 Hg2 108.4(3) . . ?
C23 N2 Hg2 106.9(3) . . ?
C22 N3 C19 119.3(5) . . ?
C22 N3 Hg1 109.2(4) . . ?
C19 N3 Hg1 129.4(3) . . ?
C32 N4 C29 118.6(5) . . ?
C32 N4 Hg2 107.7(4) . . ?
C29 N4 Hg2 131.7(3) . . ?
N1 C1 C2 112.4(4) . . ?
O1 C2 C1 107.1(4) . . ?
O1 C3 C4 115.3(5) . . ?
O2 C4 C3 109.6(5) . . ?
O2 C5 C6 108.9(5) . . ?
N2 C6 C5 115.7(5) . . ?
N2 C7 C8 112.9(4) . . ?
O3 C8 C7 107.9(4) . . ?
O3 C9 C10 114.7(4) . . ?
O4 C10 C9 109.1(4) . . ?
O4 C11 C12 109.7(4) . . ?
N1 C12 C11 115.7(4) . . ?
N1 C13 C14 114.8(4) . . ?
C15 C14 C19 119.3(5) . . ?
C15 C14 C13 119.4(5) . . ?
C19 C14 C13 121.2(5) . . ?
O5 C15 C14 118.0(5) . . ?
O5 C15 C16 120.1(5) . . ?
C14 C15 C16 121.9(5) . . ?
C17 C16 C15 119.9(5) . . ?
C16 C17 C18 120.1(5) . . ?
C20 C18 C19 119.1(5) . . ?
C20 C18 C17 121.4(5) . . ?
C19 C18 C17 119.5(5) . . ?
N3 C19 C18 119.7(5) . . ?
N3 C19 C14 121.3(5) . . ?
C18 C19 C14 119.0(5) . . ?
C21 C20 C18 119.9(5) . . ?
C20 C21 C22 118.3(5) . . ?
N3 C22 C21 123.6(5) . . ?
C24 C23 N2 115.6(4) . . ?
C25 C24 C29 117.8(5) . . ?
C25 C24 C23 119.6(5) . . ?
C29 C24 C23 122.4(5) . . ?
O6 C25 C24 118.0(5) . . ?
O6 C25 C26 120.0(5) . . ?
C24 C25 C26 122.0(5) . . ?
C27 C26 C25 119.9(5) . . ?
C26 C27 C28 121.2(5) . . ?
C27 C28 C30 122.5(5) . . ?
C27 C28 C29 119.4(5) . . ?
C30 C28 C29 118.1(5) . . ?
N4 C29 C28 120.5(5) . . ?
N4 C29 C24 119.8(5) . . ?
C28 C29 C24 119.7(5) . . ?
C31 C30 C28 120.2(5) . . ?
C30 C31 C32 117.7(5) . . ?
N4 C32 C31 124.9(5) . . ?
O8 Cl1 O9 110.7(3) . . ?
O8 Cl1 O7 109.8(3) . . ?
O9 Cl1 O7 111.8(4) . . ?
O8 Cl1 O10 109.1(4) . . ?
O9 Cl1 O10 107.8(3) . . ?
O7 Cl1 O10 107.4(3) . . ?
O13' Cl2 O14 140.8(9) . . ?
O13' Cl2 O12' 121.2(9) . . ?
O14 Cl2 O12' 47.9(7) . . ?
O13' Cl2 O11 108.4(7) . . ?
O14 Cl2 O11 110.6(6) . . ?
O12' Cl2 O11 108.4(6) . . ?
O13' Cl2 O13 49.7(7) . . ?
O14 Cl2 O13 113.2(7) . . ?
O12' Cl2 O13 144.5(7) . . ?
O11 Cl2 O13 106.7(5) . . ?
O13' Cl2 O14' 104.0(9) . . ?
O14 Cl2 O14' 57.2(8) . . ?
O12' Cl2 O14' 103.0(8) . . ?
O11 Cl2 O14' 111.6(7) . . ?
O13 Cl2 O14' 58.2(7) . . ?
O13' Cl2 O12 53.0(8) . . ?
O14 Cl2 O12 111.5(7) . . ?
O12' Cl2 O12 70.3(7) . . ?
O11 Cl2 O12 114.8(5) . . ?
O13 Cl2 O12 99.6(7) . . ?
O14' Cl2 O12 132.7(8) . . ?

loop_
_geom_bond_atom_site_label_1
_geom_bond_atom_site_label_2
_geom_bond_distance
_geom_bond_site_symmetry_2
_geom_bond_publ_flag
Hg1 N3 2.317(4) . ?
Hg1 N1 2.427(4) . ?
Hg1 Hg2 2.5207(3) . ?
Hg1 O1 2.685(4) . ?
Hg2 N2 2.349(4) . ?
Hg2 N4 2.401(4) . ?
Hg2 O3 2.643(4) . ?
O1 C2 1.413(7) . ?
O1 C3 1.415(7) . ?
O2 C4 1.417(7) . ?
O2 C5 1.420(7) . ?
O3 C8 1.411(6) . ?
O3 C9 1.429(6) . ?
O4 C11 1.413(6) . ?
O4 C10 1.420(6) . ?
O5 C15 1.358(6) . ?
O6 C25 1.353(7) . ?
N1 C1 1.481(6) . ?
N1 C13 1.482(6) . ?
N1 C12 1.487(6) . ?
N2 C7 1.482(7) . ?
N2 C6 1.492(6) . ?
N2 C23 1.514(7) . ?
N3 C22 1.326(7) . ?
N3 C19 1.365(7) . ?
N4 C32 1.328(7) . ?
N4 C29 1.359(7) . ?
C1 C2 1.519(7) . ?
C3 C4 1.514(9) . ?
C5 C6 1.513(9) . ?
C7 C8 1.507(8) . ?
C9 C10 1.508(8) . ?
C11 C12 1.507(8) . ?
C13 C14 1.510(7) . ?
C14 C15 1.364(7) . ?
C14 C19 1.420(7) . ?
C15 C16 1.411(8) . ?
C16 C17 1.361(8) . ?
C17 C18 1.423(8) . ?
C18 C20 1.404(7) . ?
C18 C19 1.418(7) . ?
C20 C21 1.353(8) . ?
C21 C22 1.399(8) . ?
C23 C24 1.504(7) . ?
C24 C25 1.376(8) . ?
C24 C29 1.428(7) . ?
C25 C26 1.417(8) . ?
C26 C27 1.348(8) . ?
C27 C28 1.394(8) . ?
C28 C30 1.405(8) . ?
C28 C29 1.426(7) . ?
C30 C31 1.370(8) . ?
C31 C32 1.380(8) . ?
Cl1 O8 1.405(5) . ?
Cl1 O9 1.418(5) . ?
Cl1 O7 1.434(5) . ?
Cl1 O10 1.451(5) . ?
Cl2 O13' 1.330(16) . ?
Cl2 O14 1.368(13) . ?
Cl2 O12' 1.398(13) . ?
Cl2 O11 1.425(5) . ?
Cl2 O13 1.428(11) . ?
Cl2 O14' 1.442(16) . ?
Cl2 O12 1.451(12) . ?
